data_2219040
loop_
_publ_author_name
'Wu, Cong-Ren'
'Gao, Xiao-Feng'
'Wang, Hai-Bo'
'Jin, Dong'
'Wang, Jin-Tang'

_publ_section_title
;
 <i>N</i>-Acryloylphenylalanine
;
_journal_coeditor_code HK2488
_journal_issue 8
_journal_name_full 'Acta Crystallographica Section E'
_journal_page_first o1483
_journal_paper_doi 10.1107/S1600536808020849
_journal_volume 64
_journal_year 2008
_chemical_formula_iupac 'C12 H13 N O3'
_chemical_formula_moiety 'C12 H13 N O3'
_chemical_formula_sum 'C12 H13 N O3'
_chemical_formula_weight 219.23
_chemical_melting_point 402
_chemical_name_common N-acryloylphenylalanie
_chemical_name_systematic
;
<i>N</i>-Acryloylphenylalanine
;
_space_group_IT_number 4
_symmetry_cell_setting monoclinic
_symmetry_space_group_name_Hall 'P 2yb'
_symmetry_space_group_name_H-M 'P 1 21 1'
_atom_sites_solution_hydrogens geom
_atom_sites_solution_primary direct
_atom_sites_solution_secondary difmap
_audit_creation_method SHELXL-97
_cell_angle_alpha 90.00
_cell_angle_beta 98.58(3)
_cell_angle_gamma 90.00
_cell_formula_units_Z 2
_cell_length_a 6.0050(12)
_cell_length_b 7.5820(15)
_cell_length_c 12.512(3)
_cell_measurement_reflns_used 25
_cell_measurement_temperature 291(2)
_cell_measurement_theta_max 14
_cell_measurement_theta_min 10
_cell_volume 563.3(2)
_computing_cell_refinement 'CAD-4 Software (Enraf--Nonius, 1989)'
_computing_data_collection 'CAD-4 Software (Enraf--Nonius, 1989)'
_computing_data_reduction 'XCAD4 (Harms & Wocadlo, 1995)'
_computing_molecular_graphics 'SHELXTL (Sheldrick, 2008)'
_computing_publication_material 'SHELXTL (Sheldrick, 2008)'
_computing_structure_refinement 'SHELXL97 (Sheldrick, 2008)'
_computing_structure_solution 'SHELXS97 (Sheldrick, 2008)'
_diffrn_ambient_temperature 291(2)
_diffrn_measured_fraction_theta_full 0.994
_diffrn_measured_fraction_theta_max 0.994
_diffrn_measurement_device_type 'Enraf--Nonius CAD-4'
_diffrn_measurement_method \w/2\q
_diffrn_radiation_monochromator graphite
_diffrn_radiation_source 'fine-focus sealed tube'
_diffrn_radiation_type MoK\a
_diffrn_radiation_wavelength 0.71073
_diffrn_reflns_av_R_equivalents 0.0150
_diffrn_reflns_av_sigmaI/netI 0.0218
_diffrn_reflns_limit_h_max 7
_diffrn_reflns_limit_h_min -7
_diffrn_reflns_limit_k_max 9
_diffrn_reflns_limit_k_min 0
_diffrn_reflns_limit_l_max 14
_diffrn_reflns_limit_l_min 0
_diffrn_reflns_number 1195
_diffrn_reflns_theta_full 25.18
_diffrn_reflns_theta_max 25.18
_diffrn_reflns_theta_min 1.65
_diffrn_standards_decay_% 0
_diffrn_standards_interval_time 120
_diffrn_standards_number 3
_exptl_absorpt_coefficient_mu 0.093
_exptl_absorpt_correction_T_max 0.9907
_exptl_absorpt_correction_T_min 0.9725
_exptl_absorpt_correction_type psi-scan
_exptl_absorpt_process_details '(North <i>et al.</i>,  1968)'
_exptl_crystal_colour colorless
_exptl_crystal_density_diffrn 1.293
_exptl_crystal_density_method 'not measured'
_exptl_crystal_description block
_exptl_crystal_F_000 232
_exptl_crystal_size_max 0.30
_exptl_crystal_size_mid 0.10
_exptl_crystal_size_min 0.10
_refine_diff_density_max 0.194
_refine_diff_density_min -0.186
_refine_ls_extinction_coef 0.028(5)
_refine_ls_extinction_method 'SHELXL97 (Sheldrick, 2008)'
_refine_ls_goodness_of_fit_ref 1.005
_refine_ls_hydrogen_treatment constr
_refine_ls_matrix_type full
_refine_ls_number_parameters 145
_refine_ls_number_reflns 1088
_refine_ls_number_restraints 1
_refine_ls_restrained_S_all 1.004
_refine_ls_R_factor_all 0.0744
_refine_ls_R_factor_gt 0.0622
_refine_ls_shift/su_max 0.000
_refine_ls_shift/su_mean 0.000
_refine_ls_structure_factor_coef Fsqd
_refine_ls_weighting_details 'calc w=1/[\s^2^(Fo^2^)+(0.06P)^2^+0.62P] where P=(Fo^2^+2Fc^2^)/3'
_refine_ls_weighting_scheme calc
_refine_ls_wR_factor_gt 0.1453
_refine_ls_wR_factor_ref 0.1607
_reflns_number_gt 940
_reflns_number_total 1088
_reflns_threshold_expression I>2\s(I)
_cod_data_source_file hk2488.cif
_cod_data_source_block I
_cod_original_sg_symbol_H-M 'P 21'
_cod_database_code 2219040
_cod_database_fobs_code 2219040

loop_
_symmetry_equiv_pos_as_xyz
'x, y, z'
'-x, y+1/2, -z'

loop_
_atom_site_type_symbol
_atom_site_label
_atom_site_fract_x
_atom_site_fract_y
_atom_site_fract_z
_atom_site_U_iso_or_equiv
_atom_site_adp_type
_atom_site_calc_flag
_atom_site_refinement_flags
_atom_site_occupancy
N N 0.7481(7) 0.7059(7) 0.2952(3) 0.0555(11) Uani d . 1
H H0A 0.8730 0.7469 0.2798 0.067 Uiso calc R 1
O O1 0.5602(6) 0.8820(8) 0.4513(3) 0.0843(15) Uani d . 1
H H1B 0.4871 0.9128 0.4985 0.126 Uiso calc R 1
C C1 0.8147(14) 0.9763(11) -0.0922(6) 0.086(2) Uani d . 1
H H1A 0.8611 0.9777 -0.1599 0.103 Uiso calc R 1
O O2 0.2165(6) 0.8618(7) 0.3516(3) 0.0700(11) Uani d . 1
C C2 0.9519(13) 1.0469(10) -0.0068(7) 0.084(2) Uani d . 1
H H2A 1.0883 1.0979 -0.0164 0.101 Uiso calc R 1
O O3 0.5572(6) 0.4855(7) 0.3658(3) 0.0632(11) Uani d . 1
C C3 0.8883(9) 1.0423(9) 0.0922(5) 0.0699(16) Uani d . 1
H H3A 0.9839 1.0857 0.1517 0.084 Uiso calc R 1
C C4 0.6681(9) 0.9687(8) 0.1060(4) 0.0592(13) Uani d . 1
C C5 0.5445(10) 0.8933(9) 0.0224(4) 0.0670(15) Uani d . 1
H H5A 0.4140 0.8336 0.0325 0.080 Uiso calc R 1
C C6 0.6059(12) 0.9014(10) -0.0818(5) 0.0801(19) Uani d . 1
H H6A 0.5110 0.8584 -0.1417 0.096 Uiso calc R 1
C C7 0.5920(12) 0.9795(10) 0.2154(5) 0.0743(17) Uani d . 1
H H7A 0.4576 1.0520 0.2085 0.089 Uiso calc R 1
H H7B 0.7079 1.0400 0.2642 0.089 Uiso calc R 1
C C8 0.5411(10) 0.8052(8) 0.2676(4) 0.0608(15) Uani d . 1
H H8A 0.4362 0.7369 0.2159 0.073 Uiso calc R 1
C C9 0.4281(9) 0.8489(9) 0.3655(4) 0.0634(15) Uani d . 1
C C10 0.7431(9) 0.5410(8) 0.3477(3) 0.0566(14) Uani d . 1
C C11 0.9502(11) 0.4520(10) 0.3691(4) 0.0701(18) Uani d . 1
H H11A 1.0794 0.5112 0.3564 0.084 Uiso calc R 1
C C12 0.9710(12) 0.2919(10) 0.4055(6) 0.083(2) Uani d . 1
H H12A 0.8446 0.2297 0.4189 0.099 Uiso calc R 1
H H12B 1.1124 0.2392 0.4183 0.099 Uiso calc R 1

loop_
_atom_site_aniso_label
_atom_site_aniso_U_11
_atom_site_aniso_U_22
_atom_site_aniso_U_33
_atom_site_aniso_U_12
_atom_site_aniso_U_13
_atom_site_aniso_U_23
N 0.055(2) 0.065(3) 0.049(2) -0.007(2) 0.0183(18) -0.002(2)
O1 0.076(3) 0.118(4) 0.066(2) -0.021(3) 0.033(2) -0.036(3)
C1 0.118(5) 0.070(4) 0.076(4) 0.005(5) 0.036(4) 0.008(4)
O2 0.0515(19) 0.084(3) 0.078(2) 0.001(2) 0.0231(17) 0.001(3)
C2 0.093(5) 0.074(5) 0.090(4) 0.000(4) 0.029(4) 0.023(4)
O3 0.0551(19) 0.090(3) 0.0452(18) -0.009(2) 0.0088(14) 0.010(2)
C3 0.062(3) 0.074(4) 0.078(4) -0.003(3) 0.026(3) 0.000(3)
C4 0.077(3) 0.052(3) 0.052(3) 0.004(3) 0.020(2) 0.005(3)
C5 0.081(4) 0.063(4) 0.059(3) -0.003(3) 0.019(3) 0.004(3)
C6 0.116(5) 0.077(5) 0.048(3) 0.001(4) 0.017(3) -0.004(3)
C7 0.099(4) 0.066(4) 0.064(3) -0.017(4) 0.032(3) 0.002(3)
C8 0.072(3) 0.064(4) 0.048(3) -0.012(3) 0.016(2) -0.006(3)
C9 0.068(3) 0.068(4) 0.055(3) -0.006(3) 0.011(2) 0.010(3)
C10 0.073(3) 0.069(4) 0.030(2) 0.003(3) 0.011(2) -0.006(2)
C11 0.083(4) 0.080(5) 0.053(3) -0.010(4) 0.031(3) -0.014(3)
C12 0.067(4) 0.063(4) 0.115(6) 0.003(3) 0.003(4) -0.014(4)

loop_
_atom_type_symbol
_atom_type_description
_atom_type_scat_dispersion_real
_atom_type_scat_dispersion_imag
_atom_type_scat_source
C C 0.0033 0.0016 'International Tables Vol C Tables 4.2.6.8 and 6.1.1.4'
H H 0.0000 0.0000 'International Tables Vol C Tables 4.2.6.8 and 6.1.1.4'
N N 0.0061 0.0033 'International Tables Vol C Tables 4.2.6.8 and 6.1.1.4'
O O 0.0106 0.0060 'International Tables Vol C Tables 4.2.6.8 and 6.1.1.4'

loop_
_geom_angle_atom_site_label_1
_geom_angle_atom_site_label_2
_geom_angle_atom_site_label_3
_geom_angle
C10 N C8 119.5(4)
C10 N H0A 120.2
C8 N H0A 120.2
C9 O1 H1B 109.5
C2 C1 C6 122.2(6)
C2 C1 H1A 118.9
C6 C1 H1A 118.9
C3 C2 C1 119.4(7)
C3 C2 H2A 120.3
C1 C2 H2A 120.3
C2 C3 C4 120.0(6)
C2 C3 H3A 120.0
C4 C3 H3A 120.0
C5 C4 C3 118.8(5)
C5 C4 C7 122.2(5)
C3 C4 C7 119.0(5)
C4 C5 C6 121.4(6)
C4 C5 H5A 119.3
C6 C5 H5A 119.3
C1 C6 C5 117.7(6)
C1 C6 H6A 121.1
C5 C6 H6A 121.1
C4 C7 C8 116.7(6)
C4 C7 H7A 108.1
C8 C7 H7A 108.1
C4 C7 H7B 108.1
C8 C7 H7B 108.1
H7A C7 H7B 107.3
N C8 C9 112.9(5)
N C8 C7 109.4(5)
C9 C8 C7 107.3(5)
N C8 H8A 109.0
C9 C8 H8A 109.0
C7 C8 H8A 109.0
O2 C9 O1 126.5(5)
O2 C9 C8 117.8(5)
O1 C9 C8 115.4(5)
O3 C10 C11 126.5(6)
O3 C10 N 117.7(5)
C11 C10 N 115.7(5)
C12 C11 C10 123.6(7)
C12 C11 H11A 118.2
C10 C11 H11A 118.2
C11 C12 H12A 120.0
C11 C12 H12B 120.0
H12A C12 H12B 120.0

loop_
_geom_bond_atom_site_label_1
_geom_bond_atom_site_label_2
_geom_bond_distance
N C10 1.414(8)
N C8 1.451(7)
N H0A 0.8600
O1 C9 1.261(6)
O1 H1B 0.8200
C1 C2 1.358(11)
C1 C6 1.400(10)
C1 H1A 0.9300
O2 C9 1.261(6)
C2 C3 1.350(10)
C2 H2A 0.9300
O3 C10 1.245(6)
C3 C4 1.468(8)
C3 H3A 0.9300
C4 C5 1.319(8)
C4 C7 1.509(7)
C5 C6 1.408(8)
C5 H5A 0.9300
C6 H6A 0.9300
C7 C8 1.525(9)
C7 H7A 0.9700
C7 H7B 0.9700
C8 C9 1.523(7)
C8 H8A 0.9800
C10 C11 1.405(9)
C11 C12 1.296(10)
C11 H11A 0.9300
C12 H12A 0.9300
C12 H12B 0.9300

loop_
_geom_hbond_atom_site_label_D
_geom_hbond_atom_site_label_H
_geom_hbond_atom_site_label_A
_geom_hbond_site_symmetry_A
_geom_hbond_distance_DH
_geom_hbond_distance_HA
_geom_hbond_distance_DA
_geom_hbond_angle_DHA
N H0A O2 1_655 0.86 2.30 3.036(6) 144
O1 H1B O3 2_656 0.82 1.84 2.614(6) 156
C12 H12B O1 2_746 0.93 2.60 3.178(8) 121

loop_
_geom_torsion_atom_site_label_1
_geom_torsion_atom_site_label_2
_geom_torsion_atom_site_label_3
_geom_torsion_atom_site_label_4
_geom_torsion
C6 C1 C2 C3 1.3(12)
C1 C2 C3 C4 -2.8(11)
C2 C3 C4 C5 6.2(10)
C2 C3 C4 C7 -174.7(7)
C3 C4 C5 C6 -8.0(10)
C7 C4 C5 C6 172.9(7)
C2 C1 C6 C5 -2.9(12)
C4 C5 C6 C1 6.5(10)
C5 C4 C7 C8 58.1(9)
C3 C4 C7 C8 -121.1(7)
C10 N C8 C9 58.7(6)
C10 N C8 C7 178.2(4)
C4 C7 C8 N 67.3(7)
C4 C7 C8 C9 -169.9(5)
N C8 C9 O2 -149.5(6)
C7 C8 C9 O2 89.9(7)
N C8 C9 O1 35.8(8)
C7 C8 C9 O1 -84.9(7)
C8 N C10 O3 1.8(6)
C8 N C10 C11 178.5(4)
O3 C10 C11 C12 4.3(9)
N C10 C11 C12 -172.1(6)

loop_
_cod_related_entry_id
_cod_related_entry_database
_cod_related_entry_code
1 ChemSpider 24740380
